data_1567845
loop_
_publ_author_name
'Tilly, David P.'
'\<Zabka, Matej'
'Vitorica-Yrzebal, Inigo'
'Sparkes, Hazel Anne'
'Pridmore, Natalie E.'
'Clayden, Jonathan'

_publ_section_title
;
 Supramolecular interactions between ethylene-bridged oligoureas:
 nanorings and chains formed by cooperative positive allostery
;
_journal_name_full 'Chemical Science'
_journal_paper_doi 10.1039/D2SC04716K
_journal_year 2022
_chemical_formula_moiety 'C H Cl3, C30 H26 F12 N6 O4'
_chemical_formula_sum 'C31 H27 Cl3 F12 N6 O4'
_chemical_formula_weight 881.93
_space_group_crystal_system triclinic
_space_group_IT_number 2
_space_group_name_Hall '-P 1'
_space_group_name_H-M_alt 'P -1'
_atom_sites_solution_hydrogens mixed
_atom_sites_solution_primary dual
_audit_creation_date 2021-09-01
_audit_creation_method
;
Olex2 1.5
(compiled 2021.08.20 svn.r13c46975 for OlexSys, GUI svn.r6392)
;
_audit_update_record
;
2022-08-08 deposited with the CCDC.	2022-10-25 downloaded from the CCDC.
;
_cell_angle_alpha 80.719(2)
_cell_angle_beta 76.811(2)
_cell_angle_gamma 73.555(2)
_cell_formula_units_Z 2
_cell_length_a 11.9480(4)
_cell_length_b 12.5972(5)
_cell_length_c 12.9273(4)
_cell_measurement_reflns_used 3077
_cell_measurement_temperature 100(2)
_cell_measurement_theta_max 23.27
_cell_measurement_theta_min 2.19
_cell_volume 1807.12(11)
_computing_cell_refinement 'SAINT V8.38A (Bruker, 2016)'
_computing_data_collection 'Bruker Apex suite'
_computing_data_reduction 'SAINT V8.38A (Bruker, 2016)'
_computing_molecular_graphics 'Olex2 1.5 (Dolomanov et al., 2009)'
_computing_publication_material 'Olex2 1.5 (Dolomanov et al., 2009)'
_computing_structure_refinement 'ShelXL (Sheldrick, 2015)'
_computing_structure_solution 'ShelXT (Sheldrick, 2015)'
_diffrn_ambient_temperature 100(2)
_diffrn_detector 'Bruker area detector'
_diffrn_detector_type 'CCD area detector'
_diffrn_measured_fraction_theta_full 1.000
_diffrn_measured_fraction_theta_max 0.993
_diffrn_measurement_device 'Bruker Apex II kappa CCD area detector'
_diffrn_measurement_device_type 'Bruker APEX-II CCD'
_diffrn_measurement_method '\f and \w scans'
_diffrn_radiation_monochromator graphite
_diffrn_radiation_type MoK\a
_diffrn_radiation_wavelength 0.71073
_diffrn_reflns_av_unetI/netI 0.0536
_diffrn_reflns_Laue_measured_fraction_full 1.000
_diffrn_reflns_Laue_measured_fraction_max 0.993
_diffrn_reflns_limit_h_max 15
_diffrn_reflns_limit_h_min -14
_diffrn_reflns_limit_k_max 16
_diffrn_reflns_limit_k_min -15
_diffrn_reflns_limit_l_max 16
_diffrn_reflns_limit_l_min 0
_diffrn_reflns_number 7730
_diffrn_reflns_point_group_measured_fraction_full 1.000
_diffrn_reflns_point_group_measured_fraction_max 0.993
_diffrn_reflns_theta_full 25.242
_diffrn_reflns_theta_max 26.868
_diffrn_reflns_theta_min 1.627
_diffrn_source 'fine-focus sealed tube'
_diffrn_standards_number 0
_exptl_absorpt_coefficient_mu 0.362
_exptl_absorpt_correction_T_max 0.745
_exptl_absorpt_correction_T_min 0.616
_exptl_absorpt_correction_type multi-scan
_exptl_absorpt_process_details
;
 TWINABS-2012/1 (Bruker,2012) was used for absorption correction.

Final HKLF 4 output contains 43556 reflections, Rint = 0.0537
 (15599 with I > 3sig(I), Rint = 0.0322)
;
_exptl_crystal_colour colourless
_exptl_crystal_colour_primary colourless
_exptl_crystal_density_diffrn 1.621
_exptl_crystal_description block
_exptl_crystal_F_000 892
_exptl_crystal_size_max 0.476
_exptl_crystal_size_mid 0.385
_exptl_crystal_size_min 0.19
_refine_diff_density_max 0.498
_refine_diff_density_min -0.532
_refine_diff_density_rms 0.070
_refine_ls_extinction_method none
_refine_ls_goodness_of_fit_ref 1.020
_refine_ls_hydrogen_treatment mixed
_refine_ls_matrix_type full
_refine_ls_number_parameters 555
_refine_ls_number_reflns 7730
_refine_ls_number_restraints 39
_refine_ls_restrained_S_all 1.069
_refine_ls_R_factor_all 0.0861
_refine_ls_R_factor_gt 0.0565
_refine_ls_shift/su_max 0.001
_refine_ls_shift/su_mean 0.000
_refine_ls_structure_factor_coef Fsqd
_refine_ls_weighting_details 'w=1/[\s^2^(Fo^2^)+(0.0410P)^2^+1.6732P] where P=(Fo^2^+2Fc^2^)/3'
_refine_ls_weighting_scheme calc
_refine_ls_wR_factor_gt 0.1129
_refine_ls_wR_factor_ref 0.1262
_reflns_Friedel_coverage 0.000
_reflns_number_gt 5636
_reflns_number_total 7730
_reflns_threshold_expression 'I > 2\s(I)'
_cod_data_source_file d2sc04716k2.cif
_cod_data_source_block hklf5
_cod_database_code 1567845
_shelx_shelxl_version_number 2017/1
_shelx_space_group_comment
;
The symmetry employed for this shelxl refinement is uniquely defined
by the following loop, which should always be used as a source of
symmetry information in preference to the above space-group names.
They are only intended as comments.
;
_shelx_estimated_absorpt_t_max 0.934
_shelx_estimated_absorpt_t_min 0.846
_olex2_refinement_description
;
1. Twinned data refinement
 Scales: 0.51902
 0.48098
2. Restrained distances
 Cl1A-C31 \\sim Cl1-C31 \\sim Cl3A-C31 \\sim Cl3-C31 \\sim Cl2A-C31 \\sim
Cl2-C31
 with sigma of 0.01
3. Uiso/Uaniso restraints and constraints
Cl1A \\sim Cl1 \\sim Cl3A \\sim Cl3 \\sim Cl2A \\sim Cl2: within 2A with sigma
of 0.01 and sigma for terminal atoms of 0.02 within 2A
4. Others
 Sof(H31A)=Sof(Cl2A)=Sof(Cl1A)=Sof(Cl3A)=1-FVAR(1)
 Sof(Cl3)=Sof(Cl2)=Sof(Cl1)=Sof(H31)=FVAR(1)
5.a Ternary CH refined with riding coordinates:
 C31(H31), C31(H31A)
5.b Secondary CH2 refined with riding coordinates:
 C20(H20A,H20B), C10(H10A,H10B), C21(H21A,H21B), C11(H11A,H11B)
5.c Aromatic/amide H refined with riding coordinates:
 C1(H1A), C17(H17), C5(H5A), C18(H18), C3(H3), C15(H15), C14(H14), C28(H28),
 C24(H24), C26(H26)
5.d Idealised Me refined as rotating group:
 C19(H19A,H19B,H19C)
;
_olex2_submission_special_instructions 'No special instructions were received'

loop_
_space_group_symop_operation_xyz
'x, y, z'
'-x, -y, -z'

loop_
_atom_site_label
_atom_site_type_symbol
_atom_site_fract_x
_atom_site_fract_y
_atom_site_fract_z
_atom_site_U_iso_or_equiv
_atom_site_adp_type
_atom_site_occupancy
_atom_site_site_symmetry_order
_atom_site_calc_flag
_atom_site_refinement_flags_posn
_atom_site_refinement_flags_adp
_atom_site_refinement_flags_occupancy
_atom_site_disorder_assembly
_atom_site_disorder_group
Cl3 Cl 0.71777(10) 0.32097(9) 0.71713(9) 0.0410(3) Uani 0.845(2) 1 d D U P A 1
Cl2 Cl 0.61921(13) 0.19970(13) 0.90618(16) 0.0599(4) Uani 0.845(2) 1 d D U P A 1
Cl1 Cl 0.58148(16) 0.43764(13) 0.89684(12) 0.0716(5) Uani 0.845(2) 1 d D U P A 1
F1 F -0.07478(19) 1.04701(17) 0.19071(19) 0.0433(6) Uani 1 1 d . . . . .
O1 O 0.33973(19) 1.10596(18) 0.20968(16) 0.0227(5) Uani 1 1 d . . . . .
O2 O 0.6244(2) 0.95471(19) 0.43450(16) 0.0255(5) Uani 1 1 d . . . . .
F4 F -0.0535(2) 0.7676(2) 0.5738(2) 0.0540(7) Uani 1 1 d . . . . .
F5 F 0.0783(2) 0.7954(2) 0.64767(19) 0.0561(7) Uani 1 1 d . . . . .
O3 O 0.4795(2) 0.5353(2) 0.66203(18) 0.0331(6) Uani 1 1 d . . . . .
F6 F 0.1274(2) 0.67225(18) 0.5372(2) 0.0543(7) Uani 1 1 d . . . . .
O4 O 0.6935(2) 0.7170(2) 0.12505(17) 0.0368(6) Uani 1 1 d . . . . .
F3 F 0.0951(2) 0.9762(2) 0.09986(18) 0.0587(7) Uani 1 1 d . . . . .
F2 F -0.0203(2) 0.87213(19) 0.1803(2) 0.0618(8) Uani 1 1 d . . . . .
F10 F 0.9257(3) 0.5282(2) -0.38517(19) 0.0635(8) Uani 1 1 d . . . . .
N2 N 0.4359(2) 1.1310(2) 0.3322(2) 0.0232(6) Uani 1 1 d . . . . .
F12 F 1.0912(2) 0.4783(2) -0.3320(2) 0.0613(7) Uani 1 1 d . . . . .
F8 F 1.0111(2) 0.2504(2) 0.0536(2) 0.0695(8) Uani 1 1 d . . . . .
F7 F 0.9070(3) 0.3645(2) 0.1667(2) 0.0729(9) Uani 1 1 d . . . . .
N5 N 0.6487(2) 0.8767(2) 0.0168(2) 0.0216(6) Uani 1 1 d . . . . .
N3 N 0.6756(2) 0.9951(2) 0.25478(19) 0.0220(6) Uani 1 1 d . . . . .
N4 N 0.6683(3) 0.8151(2) 0.3293(2) 0.0259(6) Uani 1 1 d . . . . .
N1 N 0.2931(2) 1.0359(2) 0.3845(2) 0.0240(6) Uani 1 1 d . . . . .
F11 F 0.9986(3) 0.3572(2) -0.3329(2) 0.0813(11) Uani 1 1 d . . . . .
N6 N 0.7234(3) 0.7131(2) -0.0572(2) 0.0339(8) Uani 1 1 d . . . . .
F9 F 0.8231(3) 0.2751(2) 0.0968(3) 0.0909(11) Uani 1 1 d . . . . .
C9 C 0.3559(3) 1.0923(2) 0.3032(2) 0.0195(6) Uani 1 1 d . . . . .
C20 C 0.7100(3) 0.9595(3) 0.1478(2) 0.0237(7) Uani 1 1 d . . . . .
H20A H 0.771507 0.887756 0.148605 0.028 Uiso 1 1 calc R . . . .
H20B H 0.746064 1.014910 0.098617 0.028 Uiso 1 1 calc R . . . .
C13 C 0.6186(3) 0.7439(3) 0.4152(2) 0.0252(7) Uani 1 1 d . . . . .
C6 C 0.2066(3) 0.9834(3) 0.3771(2) 0.0216(7) Uani 1 1 d . . . . .
C22 C 0.6895(3) 0.7656(3) 0.0347(2) 0.0278(8) Uani 1 1 d . . . . .
C10 C 0.5241(3) 1.1774(3) 0.2562(2) 0.0249(7) Uani 1 1 d . . . . .
H10A H 0.511840 1.255968 0.267819 0.030 Uiso 1 1 calc R . . . .
H10B H 0.513264 1.175943 0.182797 0.030 Uiso 1 1 calc R . . . .
C1 C 0.1551(3) 0.9985(3) 0.2875(3) 0.0239(7) Uani 1 1 d . . . . .
H1A H 0.177547 1.046909 0.226723 0.029 Uiso 1 1 calc R . . . .
C2 C 0.0709(3) 0.9420(3) 0.2882(3) 0.0274(7) Uani 1 1 d . . . . .
C21 C 0.6059(3) 0.9452(3) 0.1045(2) 0.0212(7) Uani 1 1 d . . . . .
H21A H 0.553615 0.910319 0.162517 0.025 Uiso 1 1 calc R . . . .
H21B H 0.558239 1.019174 0.079923 0.025 Uiso 1 1 calc R . . . .
C17 C 0.6372(3) 0.6094(3) 0.5690(2) 0.0297(8) Uani 1 1 d . . . . .
H17 H 0.683720 0.565181 0.618570 0.036 Uiso 1 1 calc R . . . .
C12 C 0.6543(3) 0.9235(3) 0.3437(2) 0.0217(7) Uani 1 1 d . . . . .
C5 C 0.1717(3) 0.9123(3) 0.4652(3) 0.0256(7) Uani 1 1 d . . . . .
H5A H 0.207014 0.901047 0.526180 0.031 Uiso 1 1 calc R . . . .
C16 C 0.5204(3) 0.6048(3) 0.5790(2) 0.0265(7) Uani 1 1 d . . . . .
C18 C 0.6863(3) 0.6779(3) 0.4872(2) 0.0264(7) Uani 1 1 d . . . . .
H18 H 0.766651 0.679770 0.480369 0.032 Uiso 1 1 calc R . . . .
C11 C 0.6499(3) 1.1131(3) 0.2670(3) 0.0255(7) Uani 1 1 d . . . . .
H11A H 0.706697 1.146270 0.212413 0.031 Uiso 1 1 calc R . . . .
H11B H 0.662657 1.120999 0.338113 0.031 Uiso 1 1 calc R . . . .
C3 C 0.0343(3) 0.8723(3) 0.3760(3) 0.0324(8) Uani 1 1 d . . . . .
H3 H -0.024741 0.835399 0.375611 0.039 Uiso 1 1 calc R . . . .
C15 C 0.4515(3) 0.6706(3) 0.5063(3) 0.0303(8) Uani 1 1 d . . . . .
H15 H 0.371455 0.668265 0.512172 0.036 Uiso 1 1 calc R . . . .
C14 C 0.5023(3) 0.7392(3) 0.4257(3) 0.0286(8) Uani 1 1 d . . . . .
H14 H 0.456009 0.784129 0.376263 0.034 Uiso 1 1 calc R . . . .
C7 C 0.0193(3) 0.9583(3) 0.1896(3) 0.0352(9) Uani 1 1 d . . . . .
C4 C 0.0866(3) 0.8580(3) 0.4649(3) 0.0293(8) Uani 1 1 d . . . . .
C23 C 0.7949(3) 0.6056(3) -0.0726(3) 0.0323(8) Uani 1 1 d . . . . .
C19 C 0.3582(3) 0.5323(3) 0.6765(3) 0.0369(9) Uani 1 1 d . . . . .
H19A H 0.345726 0.506979 0.613268 0.055 Uiso 1 1 calc GR . . . .
H19B H 0.306309 0.607041 0.686827 0.055 Uiso 1 1 calc GR . . . .
H19C H 0.339441 0.480958 0.739489 0.055 Uiso 1 1 calc GR . . . .
C27 C 0.9202(4) 0.4802(3) -0.1998(3) 0.0423(10) Uani 1 1 d . . . . .
C28 C 0.8468(3) 0.5843(3) -0.1785(3) 0.0360(9) Uani 1 1 d . . . . .
H28 H 0.831716 0.641066 -0.235403 0.043 Uiso 1 1 calc R . . . .
C24 C 0.8159(4) 0.5218(3) 0.0099(3) 0.0380(9) Uani 1 1 d . . . . .
H24 H 0.780406 0.535028 0.081873 0.046 Uiso 1 1 calc R . . . .
C8 C 0.0593(3) 0.7742(3) 0.5562(3) 0.0407(10) Uani 1 1 d . . . . .
C25 C 0.8897(4) 0.4181(3) -0.0144(3) 0.0437(10) Uani 1 1 d . . . . .
C30 C 0.9812(4) 0.4622(3) -0.3137(3) 0.0490(12) Uani 1 1 d . . . . .
C26 C 0.9430(4) 0.3965(3) -0.1188(3) 0.0439(10) Uani 1 1 d . . . . .
H26 H 0.994083 0.325593 -0.133895 0.053 Uiso 1 1 calc R . . . .
C31 C 0.5967(3) 0.3293(3) 0.8271(3) 0.0436(10) Uani 1 1 d D . . . .
H31 H 0.522232 0.341684 0.798789 0.052 Uiso 0.845(2) 1 calc R . P A 1
H31A H 0.560891 0.366484 0.763491 0.052 Uiso 0.155(2) 1 calc R . P A 2
C29 C 0.9080(4) 0.3271(4) 0.0748(4) 0.0559(13) Uani 1 1 d . . . . .
Cl2A Cl 0.6258(9) 0.1884(6) 0.8356(10) 0.078(3) Uani 0.155(2) 1 d D U P A 2
Cl1A Cl 0.4986(10) 0.3701(11) 0.9522(8) 0.111(4) Uani 0.155(2) 1 d D U P A 2
Cl3A Cl 0.7164(8) 0.3813(10) 0.8383(10) 0.097(3) Uani 0.155(2) 1 d D U P A 2
H2 H 0.445(3) 1.116(3) 0.390(3) 0.015(9) Uiso 1 1 d . . . . .
H5 H 0.648(3) 0.908(3) -0.043(3) 0.025(10) Uiso 1 1 d . . . . .
H1 H 0.318(3) 1.027(3) 0.444(3) 0.042(12) Uiso 1 1 d . . . . .
H6 H 0.716(3) 0.755(3) -0.108(3) 0.027(10) Uiso 1 1 d . . . . .
H4 H 0.680(3) 0.794(3) 0.272(3) 0.036(11) Uiso 1 1 d . . . . .

loop_
_atom_site_aniso_label
_atom_site_aniso_U_11
_atom_site_aniso_U_22
_atom_site_aniso_U_33
_atom_site_aniso_U_23
_atom_site_aniso_U_13
_atom_site_aniso_U_12
Cl3 0.0359(6) 0.0351(6) 0.0403(6) -0.0029(5) 0.0021(5) 0.0013(5)
Cl2 0.0497(8) 0.0555(9) 0.0685(11) 0.0168(8) -0.0041(8) -0.0228(7)
Cl1 0.0925(12) 0.0630(10) 0.0531(8) -0.0340(7) -0.0081(8) 0.0007(8)
F1 0.0389(13) 0.0322(12) 0.0623(15) 0.0030(10) -0.0300(11) -0.0032(10)
O1 0.0296(12) 0.0269(12) 0.0137(10) -0.0017(9) -0.0078(9) -0.0081(10)
O2 0.0281(12) 0.0364(13) 0.0151(11) -0.0045(9) -0.0050(9) -0.0117(10)
F4 0.0366(13) 0.0478(15) 0.0710(17) 0.0106(12) 0.0041(11) -0.0211(11)
F5 0.0722(18) 0.0586(16) 0.0384(13) 0.0147(11) -0.0075(12) -0.0316(14)
O3 0.0372(14) 0.0306(14) 0.0267(12) 0.0030(10) -0.0008(11) -0.0085(11)
F6 0.0494(14) 0.0290(13) 0.0691(16) 0.0123(11) 0.0019(12) -0.0057(10)
O4 0.0592(17) 0.0267(13) 0.0146(11) 0.0018(9) -0.0023(11) -0.0012(12)
F3 0.0437(14) 0.105(2) 0.0359(13) -0.0176(13) -0.0166(11) -0.0201(14)
F2 0.0803(18) 0.0302(12) 0.098(2) -0.0025(13) -0.0660(16) -0.0144(12)
F10 0.0815(19) 0.0650(18) 0.0315(13) -0.0177(12) 0.0131(13) -0.0110(15)
N2 0.0312(16) 0.0311(16) 0.0113(13) -0.0030(11) -0.0031(11) -0.0147(12)
F12 0.0646(17) 0.0554(16) 0.0504(15) -0.0117(12) 0.0232(13) -0.0177(13)
F8 0.0587(16) 0.0362(14) 0.0819(19) 0.0157(13) 0.0059(14) 0.0103(12)
F7 0.0742(19) 0.0599(18) 0.0520(17) 0.0218(14) -0.0034(14) 0.0123(14)
N5 0.0288(15) 0.0230(14) 0.0119(13) -0.0031(11) -0.0047(11) -0.0036(11)
N3 0.0260(14) 0.0300(15) 0.0134(12) -0.0045(11) -0.0015(10) -0.0130(12)
N4 0.0366(16) 0.0264(15) 0.0107(13) -0.0019(11) -0.0031(11) -0.0029(12)
N1 0.0254(14) 0.0374(17) 0.0138(13) -0.0003(11) -0.0065(11) -0.0143(12)
F11 0.125(3) 0.0331(14) 0.0665(18) -0.0290(13) 0.0529(17) -0.0332(15)
N6 0.058(2) 0.0183(15) 0.0141(14) -0.0007(12) -0.0029(14) 0.0039(14)
F9 0.0663(19) 0.0614(19) 0.125(3) 0.0599(19) -0.0164(19) -0.0249(16)
C9 0.0222(16) 0.0190(15) 0.0169(15) -0.0071(12) -0.0026(12) -0.0024(12)
C20 0.0244(17) 0.0323(18) 0.0146(15) -0.0029(13) -0.0012(12) -0.0092(14)
C13 0.0334(19) 0.0228(17) 0.0153(15) -0.0064(13) -0.0005(13) -0.0016(14)
C6 0.0188(15) 0.0244(17) 0.0213(16) -0.0029(13) -0.0028(12) -0.0056(13)
C22 0.0334(19) 0.0231(17) 0.0187(17) -0.0002(13) 0.0000(13) 0.0007(14)
C10 0.0333(18) 0.0269(18) 0.0173(15) -0.0020(13) -0.0023(13) -0.0145(15)
C1 0.0251(17) 0.0243(17) 0.0226(16) -0.0029(13) -0.0072(13) -0.0045(14)
C2 0.0246(17) 0.0220(17) 0.038(2) -0.0051(14) -0.0109(14) -0.0037(14)
C21 0.0234(16) 0.0243(16) 0.0139(14) -0.0035(12) -0.0044(12) -0.0013(13)
C17 0.037(2) 0.0261(18) 0.0203(16) 0.0001(14) -0.0072(14) 0.0008(15)
C12 0.0190(16) 0.0313(18) 0.0160(15) -0.0042(13) -0.0048(12) -0.0064(13)
C5 0.0233(17) 0.0268(18) 0.0236(17) 0.0011(14) -0.0061(13) -0.0027(14)
C16 0.0357(19) 0.0203(16) 0.0187(16) -0.0034(13) 0.0022(14) -0.0047(14)
C18 0.0244(17) 0.0291(19) 0.0216(16) -0.0030(14) -0.0035(13) -0.0011(14)
C11 0.0319(18) 0.0312(19) 0.0202(16) -0.0043(14) -0.0027(14) -0.0198(15)
C3 0.0228(17) 0.0241(18) 0.051(2) -0.0034(16) -0.0077(16) -0.0067(14)
C15 0.0287(18) 0.032(2) 0.0266(18) -0.0053(15) -0.0021(14) -0.0036(15)
C14 0.0309(19) 0.0272(18) 0.0228(17) -0.0012(14) -0.0096(14) 0.0027(15)
C7 0.033(2) 0.032(2) 0.049(2) -0.0049(17) -0.0202(18) -0.0100(16)
C4 0.0261(18) 0.0236(17) 0.0349(19) 0.0012(14) -0.0037(15) -0.0050(14)
C23 0.044(2) 0.0228(18) 0.0222(17) -0.0015(14) 0.0026(15) -0.0043(16)
C19 0.037(2) 0.035(2) 0.0271(18) -0.0020(16) 0.0096(15) -0.0043(16)
C27 0.056(3) 0.0233(19) 0.036(2) -0.0068(15) 0.0181(18) -0.0109(17)
C28 0.053(2) 0.0196(18) 0.0262(18) -0.0013(14) 0.0092(16) -0.0076(16)
C24 0.050(2) 0.0266(19) 0.0246(18) -0.0018(14) 0.0057(16) 0.0005(17)
C8 0.034(2) 0.029(2) 0.052(3) 0.0049(17) -0.0003(18) -0.0092(16)
C25 0.049(2) 0.027(2) 0.039(2) 0.0060(16) 0.0088(18) -0.0015(17)
C30 0.061(3) 0.023(2) 0.051(3) -0.0130(19) 0.025(2) -0.0152(19)
C26 0.052(2) 0.0200(18) 0.047(2) -0.0053(16) 0.0130(19) -0.0052(17)
C31 0.034(2) 0.049(3) 0.042(2) -0.0035(18) -0.0025(17) -0.0051(18)
C29 0.054(3) 0.034(2) 0.052(3) 0.009(2) 0.011(2) 0.008(2)
Cl2A 0.073(6) 0.078(6) 0.080(7) -0.016(5) -0.031(5) 0.001(5)
Cl1A 0.095(8) 0.121(9) 0.133(9) -0.055(7) -0.006(7) -0.041(7)
Cl3A 0.070(6) 0.112(7) 0.124(8) 0.011(6) -0.025(5) -0.055(5)

loop_
_atom_type_symbol
_atom_type_description
_atom_type_scat_dispersion_real
_atom_type_scat_dispersion_imag
_atom_type_scat_source
C C 0.0033 0.0016 'International Tables Vol C Tables 4.2.6.8 and 6.1.1.4'
H H 0.0000 0.0000 'International Tables Vol C Tables 4.2.6.8 and 6.1.1.4'
Cl Cl 0.1484 0.1585 'International Tables Vol C Tables 4.2.6.8 and 6.1.1.4'
F F 0.0171 0.0103 'International Tables Vol C Tables 4.2.6.8 and 6.1.1.4'
N N 0.0061 0.0033 'International Tables Vol C Tables 4.2.6.8 and 6.1.1.4'
O O 0.0106 0.0060 'International Tables Vol C Tables 4.2.6.8 and 6.1.1.4'

loop_
_geom_angle_atom_site_label_1
_geom_angle_atom_site_label_2
_geom_angle_atom_site_label_3
_geom_angle
_geom_angle_site_symmetry_1
_geom_angle_site_symmetry_3
_geom_angle_publ_flag
C16 O3 C19 117.5(3) . . ?
C9 N2 C10 123.2(3) . . ?
C9 N2 H2 118(3) . . ?
C10 N2 H2 118(3) . . ?
C22 N5 C21 120.9(3) . . ?
C22 N5 H5 122(2) . . ?
C21 N5 H5 117(2) . . ?
C20 N3 C11 119.1(3) . . ?
C12 N3 C20 122.1(3) . . ?
C12 N3 C11 118.4(2) . . ?
C13 N4 H4 114(3) . . ?
C12 N4 C13 119.2(3) . . ?
C12 N4 H4 123(3) . . ?
C9 N1 C6 127.2(3) . . ?
C9 N1 H1 113(3) . . ?
C6 N1 H1 119(3) . . ?
C22 N6 C23 128.2(3) . . ?
C22 N6 H6 112(3) . . ?
C23 N6 H6 117(3) . . ?
O1 C9 N2 122.8(3) . . ?
O1 C9 N1 122.6(3) . . ?
N2 C9 N1 114.6(3) . . ?
N3 C20 H20A 108.8 . . ?
N3 C20 H20B 108.8 . . ?
N3 C20 C21 113.7(2) . . ?
H20A C20 H20B 107.7 . . ?
C21 C20 H20A 108.8 . . ?
C21 C20 H20B 108.8 . . ?
C18 C13 N4 121.0(3) . . ?
C14 C13 N4 119.9(3) . . ?
C14 C13 C18 119.1(3) . . ?
C1 C6 N1 123.8(3) . . ?
C5 C6 N1 117.1(3) . . ?
C5 C6 C1 119.2(3) . . ?
O4 C22 N5 122.5(3) . . ?
O4 C22 N6 124.3(3) . . ?
N5 C22 N6 113.2(3) . . ?
N2 C10 H10A 109.3 . . ?
N2 C10 H10B 109.3 . . ?
N2 C10 C11 111.8(3) . . ?
H10A C10 H10B 107.9 . . ?
C11 C10 H10A 109.3 . . ?
C11 C10 H10B 109.3 . . ?
C6 C1 H1A 120.4 . . ?
C2 C1 C6 119.1(3) . . ?
C2 C1 H1A 120.4 . . ?
C1 C2 C7 117.7(3) . . ?
C3 C2 C1 122.1(3) . . ?
C3 C2 C7 120.2(3) . . ?
N5 C21 C20 111.0(3) . . ?
N5 C21 H21A 109.4 . . ?
N5 C21 H21B 109.4 . . ?
C20 C21 H21A 109.4 . . ?
C20 C21 H21B 109.4 . . ?
H21A C21 H21B 108.0 . . ?
C16 C17 H17 119.8 . . ?
C18 C17 H17 119.8 . . ?
C18 C17 C16 120.5(3) . . ?
O2 C12 N3 121.7(3) . . ?
O2 C12 N4 120.8(3) . . ?
N3 C12 N4 117.5(3) . . ?
C6 C5 H5A 119.6 . . ?
C4 C5 C6 120.8(3) . . ?
C4 C5 H5A 119.6 . . ?
O3 C16 C17 116.4(3) . . ?
O3 C16 C15 123.8(3) . . ?
C17 C16 C15 119.8(3) . . ?
C13 C18 H18 119.9 . . ?
C17 C18 C13 120.2(3) . . ?
C17 C18 H18 119.9 . . ?
N3 C11 C10 113.5(3) . . ?
N3 C11 H11A 108.9 . . ?
N3 C11 H11B 108.9 . . ?
C10 C11 H11A 108.9 . . ?
C10 C11 H11B 108.9 . . ?
H11A C11 H11B 107.7 . . ?
C2 C3 H3 120.9 . . ?
C2 C3 C4 118.1(3) . . ?
C4 C3 H3 120.9 . . ?
C16 C15 H15 120.7 . . ?
C14 C15 C16 118.7(3) . . ?
C14 C15 H15 120.7 . . ?
C13 C14 C15 121.8(3) . . ?
C13 C14 H14 119.1 . . ?
C15 C14 H14 119.1 . . ?
F1 C7 C2 111.5(3) . . ?
F3 C7 F1 105.5(3) . . ?
F3 C7 F2 107.9(3) . . ?
F3 C7 C2 113.5(3) . . ?
F2 C7 F1 105.6(3) . . ?
F2 C7 C2 112.3(3) . . ?
C5 C4 C3 120.6(3) . . ?
C5 C4 C8 119.5(3) . . ?
C3 C4 C8 119.5(3) . . ?
N6 C23 C28 116.5(3) . . ?
C24 C23 N6 123.7(3) . . ?
C24 C23 C28 119.8(3) . . ?
O3 C19 H19A 109.5 . . ?
O3 C19 H19B 109.5 . . ?
O3 C19 H19C 109.5 . . ?
H19A C19 H19B 109.5 . . ?
H19A C19 H19C 109.5 . . ?
H19B C19 H19C 109.5 . . ?
C28 C27 C30 118.4(3) . . ?
C26 C27 C28 121.2(3) . . ?
C26 C27 C30 120.3(3) . . ?
C23 C28 H28 120.1 . . ?
C27 C28 C23 119.7(3) . . ?
C27 C28 H28 120.1 . . ?
C23 C24 H24 120.5 . . ?
C23 C24 C25 118.9(3) . . ?
C25 C24 H24 120.5 . . ?
F4 C8 C4 112.7(3) . . ?
F5 C8 F4 107.1(3) . . ?
F5 C8 F6 106.9(3) . . ?
F5 C8 C4 112.8(3) . . ?
F6 C8 F4 106.2(3) . . ?
F6 C8 C4 110.8(3) . . ?
C24 C25 C29 118.5(3) . . ?
C26 C25 C24 121.8(3) . . ?
C26 C25 C29 119.7(3) . . ?
F10 C30 F12 107.1(3) . . ?
F10 C30 F11 108.6(4) . . ?
F10 C30 C27 114.2(3) . . ?
F12 C30 C27 110.1(4) . . ?
F11 C30 F12 104.8(3) . . ?
F11 C30 C27 111.6(3) . . ?
C27 C26 C25 118.6(3) . . ?
C27 C26 H26 120.7 . . ?
C25 C26 H26 120.7 . . ?
Cl3 C31 H31 108.2 . . ?
Cl2 C31 Cl3 107.87(19) . . ?
Cl2 C31 H31 108.2 . . ?
Cl1 C31 Cl3 111.3(2) . . ?
Cl1 C31 Cl2 112.8(2) . . ?
Cl1 C31 H31 108.2 . . ?
Cl2A C31 H31A 112.2 . . ?
Cl2A C31 Cl1A 106.1(6) . . ?
Cl2A C31 Cl3A 115.2(6) . . ?
Cl1A C31 H31A 112.2 . . ?
Cl3A C31 H31A 112.2 . . ?
Cl3A C31 Cl1A 97.8(6) . . ?
F8 C29 F7 106.2(4) . . ?
F8 C29 C25 113.1(3) . . ?
F7 C29 C25 112.9(4) . . ?
F9 C29 F8 107.2(4) . . ?
F9 C29 F7 105.4(4) . . ?
F9 C29 C25 111.5(4) . . ?

loop_
_geom_bond_atom_site_label_1
_geom_bond_atom_site_label_2
_geom_bond_distance
_geom_bond_site_symmetry_2
_geom_bond_publ_flag
Cl3 C31 1.774(3) . ?
Cl2 C31 1.767(4) . ?
Cl1 C31 1.701(4) . ?
F1 C7 1.342(4) . ?
O1 C9 1.245(3) . ?
O2 C12 1.241(3) . ?
F4 C8 1.339(4) . ?
F5 C8 1.334(5) . ?
O3 C16 1.363(4) . ?
O3 C19 1.428(4) . ?
F6 C8 1.339(4) . ?
O4 C22 1.233(4) . ?
F3 C7 1.330(4) . ?
F2 C7 1.332(4) . ?
F10 C30 1.305(5) . ?
N2 C9 1.333(4) . ?
N2 C10 1.452(4) . ?
N2 H2 0.76(3) . ?
F12 C30 1.348(5) . ?
F8 C29 1.335(5) . ?
F7 C29 1.344(6) . ?
N5 C22 1.346(4) . ?
N5 C21 1.446(4) . ?
N5 H5 0.81(3) . ?
N3 C20 1.455(4) . ?
N3 C12 1.363(4) . ?
N3 C11 1.458(4) . ?
N4 C13 1.439(4) . ?
N4 C12 1.366(4) . ?
N4 H4 0.80(4) . ?
N1 C9 1.369(4) . ?
N1 C6 1.403(4) . ?
N1 H1 0.86(4) . ?
F11 C30 1.334(4) . ?
N6 C22 1.376(4) . ?
N6 C23 1.400(4) . ?
N6 H6 0.78(4) . ?
F9 C29 1.313(6) . ?
C20 H20A 0.9900 . ?
C20 H20B 0.9900 . ?
C20 C21 1.540(4) . ?
C13 C18 1.387(4) . ?
C13 C14 1.383(5) . ?
C6 C1 1.395(4) . ?
C6 C5 1.392(4) . ?
C10 H10A 0.9900 . ?
C10 H10B 0.9900 . ?
C10 C11 1.519(5) . ?
C1 H1A 0.9500 . ?
C1 C2 1.386(5) . ?
C2 C3 1.385(5) . ?
C2 C7 1.500(5) . ?
C21 H21A 0.9900 . ?
C21 H21B 0.9900 . ?
C17 H17 0.9500 . ?
C17 C16 1.388(5) . ?
C17 C18 1.385(5) . ?
C5 H5A 0.9500 . ?
C5 C4 1.377(5) . ?
C16 C15 1.402(5) . ?
C18 H18 0.9500 . ?
C11 H11A 0.9900 . ?
C11 H11B 0.9900 . ?
C3 H3 0.9500 . ?
C3 C4 1.393(5) . ?
C15 H15 0.9500 . ?
C15 C14 1.385(5) . ?
C14 H14 0.9500 . ?
C4 C8 1.493(5) . ?
C23 C28 1.403(5) . ?
C23 C24 1.387(5) . ?
C19 H19A 0.9800 . ?
C19 H19B 0.9800 . ?
C19 H19C 0.9800 . ?
C27 C28 1.386(5) . ?
C27 C30 1.508(5) . ?
C27 C26 1.376(5) . ?
C28 H28 0.9500 . ?
C24 H24 0.9500 . ?
C24 C25 1.392(5) . ?
C25 C26 1.389(5) . ?
C25 C29 1.496(5) . ?
C26 H26 0.9500 . ?
C31 H31 1.0000 . ?
C31 H31A 1.0000 . ?
C31 Cl2A 1.699(7) . ?
C31 Cl1A 1.821(7) . ?
C31 Cl3A 1.776(7) . ?

loop_
_geom_hbond_atom_site_label_D
_geom_hbond_atom_site_label_H
_geom_hbond_atom_site_label_A
_geom_hbond_distance_DH
_geom_hbond_distance_HA
_geom_hbond_distance_DA
_geom_hbond_angle_DHA
_geom_hbond_site_symmetry_A
_geom_hbond_publ_flag
C1 H1A O1 0.95 2.22 2.819(4) 120.2 . yes
N5 H5 O1 0.81(3) 2.16(4) 2.875(3) 148(3) 2_675 yes
N1 H1 O2 0.86(4) 1.93(4) 2.769(3) 165(4) 2_676 yes
N6 H6 O1 0.78(4) 2.06(4) 2.811(4) 163(4) 2_675 yes

loop_
_twin_individual_id
_twin_individual_mass_fraction_refined
1 0.51902
2 0.48098
